data_4327254
loop_
_publ_author_name
'Tamara E. Hanna'
'Emil Lobkovsky'
'Paul J. Chirik'

_publ_contact_author_address
;Department of Chemistry
Northwestern University
Evanston, IL 60208-3113
;
_publ_contact_author_email krp@northwestern.edu
_publ_contact_author_name 'Kenneth R. Poeppelmeier'
_publ_section_title
;
 Dihydrogen and Silane Addition to Base-Free, Monomeric
 Bis(cyclopentadienyl)titanium Oxides
;
_journal_name_full 'Inorganic Chemistry'
_journal_page_first 2359
_journal_page_last 2361
_journal_paper_doi 10.1021/ic070205+
_journal_volume 46
_journal_year 2007
_chemical_formula_sum 'C34 H46 O Si2 Ti'
_chemical_formula_weight 574.79
_chemical_name_systematic
; 
 ? 
;
_space_group_IT_number 13
_symmetry_cell_setting monoclinic
_symmetry_space_group_name_Hall '-P 2yac'
_symmetry_space_group_name_H-M 'P 1 2/n 1'
_atom_sites_solution_hydrogens geom
_atom_sites_solution_primary direct
_atom_sites_solution_secondary difmap
_audit_creation_method SHELXL-97
_cell_angle_alpha 90.00
_cell_angle_beta 104.178(3)
_cell_angle_gamma 90.00
_cell_formula_units_Z 4
_cell_length_a 17.1305(13)
_cell_length_b 8.6746(9)
_cell_length_c 21.761(2)
_cell_measurement_reflns_used 4065
_cell_measurement_temperature 173(2)
_cell_measurement_theta_max 23.25
_cell_measurement_theta_min 2.54
_cell_volume 3135.2(5)
_computing_cell_refinement 'Bruker SAINT+'
_computing_data_collection 'Bruker APEX2'
_computing_data_reduction 'Bruker SAINT+'
_computing_molecular_graphics 'Bruker SHELXTL'
_computing_publication_material 'Bruker SHELXTL'
_computing_structure_refinement 'SHELXL-97 (Sheldrick, 1997)'
_computing_structure_solution 'SHELXS-97 (Sheldrick, 1990)'
_diffrn_ambient_temperature 173(2)
_diffrn_measured_fraction_theta_full 0.984
_diffrn_measured_fraction_theta_max 0.984
_diffrn_measurement_device_type 'Bruker X8 APEX II diffractometer'
_diffrn_measurement_method 'phi and omega scans'
_diffrn_radiation_monochromator graphite
_diffrn_radiation_source 'fine-focus sealed tube'
_diffrn_radiation_type MoK\a
_diffrn_radiation_wavelength 0.71073
_diffrn_reflns_av_R_equivalents 0.0497
_diffrn_reflns_av_sigmaI/netI 0.0486
_diffrn_reflns_limit_h_max 19
_diffrn_reflns_limit_h_min -19
_diffrn_reflns_limit_k_max 10
_diffrn_reflns_limit_k_min -10
_diffrn_reflns_limit_l_max 25
_diffrn_reflns_limit_l_min -25
_diffrn_reflns_number 27277
_diffrn_reflns_theta_full 24.76
_diffrn_reflns_theta_max 24.76
_diffrn_reflns_theta_min 1.36
_exptl_absorpt_coefficient_mu 0.374
_exptl_absorpt_correction_T_max 0.9815
_exptl_absorpt_correction_T_min 0.8648
_exptl_absorpt_correction_type multi-scan
_exptl_absorpt_process_details SADABS
_exptl_crystal_colour green
_exptl_crystal_density_diffrn 1.218
_exptl_crystal_description parallelepiped
_exptl_crystal_F_000 1232
_exptl_crystal_size_max 0.40
_exptl_crystal_size_mid 0.15
_exptl_crystal_size_min 0.05
_refine_diff_density_max 0.329
_refine_diff_density_min -0.208
_refine_diff_density_rms 0.049
_refine_ls_extinction_method none
_refine_ls_goodness_of_fit_ref 1.028
_refine_ls_hydrogen_treatment riding
_refine_ls_matrix_type full
_refine_ls_number_parameters 357
_refine_ls_number_reflns 5308
_refine_ls_number_restraints 0
_refine_ls_restrained_S_all 1.028
_refine_ls_R_factor_all 0.0658
_refine_ls_R_factor_gt 0.0380
_refine_ls_shift/su_max 0.107
_refine_ls_shift/su_mean 0.001
_refine_ls_structure_factor_coef Fsqd
_refine_ls_weighting_details 'calc w=1/[\s^2^(Fo^2^)+(0.0457P)^2^+0.9595P] where P=(Fo^2^+2Fc^2^)/3'
_refine_ls_weighting_scheme calc
_refine_ls_wR_factor_gt 0.0918
_refine_ls_wR_factor_ref 0.1015
_reflns_number_gt 3697
_reflns_number_total 5308
_reflns_threshold_expression >2sigma(I)
_cod_data_source_file ic0702052Bsi20070204_032138.cif
_cod_data_source_block th27
_cod_database_code 4327254

loop_
_symmetry_equiv_pos_as_xyz
'x, y, z'
'-x+1/2, y, -z+1/2'
'-x, -y, -z'
'x-1/2, -y, z-1/2'

loop_
_atom_site_label
_atom_site_type_symbol
_atom_site_fract_x
_atom_site_fract_y
_atom_site_fract_z
_atom_site_U_iso_or_equiv
_atom_site_adp_type
_atom_site_occupancy
_atom_site_symmetry_multiplicity
_atom_site_calc_flag
_atom_site_refinement_flags
Ti1 Ti 0.2500 0.36419(7) 0.7500 0.02562(16) Uani 1 2 d S
Ti2 Ti 0.7500 0.13002(7) 0.7500 0.02450(16) Uani 1 2 d S
Si1 Si 0.36998(4) 0.47564(8) 0.63850(3) 0.03109(18) Uani 1 1 d .
Si2 Si 0.66290(4) 0.01284(8) 0.58493(3) 0.03470(19) Uani 1 1 d .
O1 O 0.2500 0.5567(2) 0.7500 0.0310(5) Uani 1 2 d S
O2 O 0.7500 -0.0631(2) 0.7500 0.0302(5) Uani 1 2 d S
C1 C 0.36537(13) 0.3565(3) 0.70910(10) 0.0268(5) Uani 1 1 d .
C2 C 0.34078(14) 0.1969(3) 0.70623(11) 0.0277(5) Uani 1 1 d .
C3 C 0.35177(13) 0.1407(3) 0.76801(11) 0.0292(6) Uani 1 1 d .
C4 C 0.37950(13) 0.2639(3) 0.81060(11) 0.0280(6) Uani 1 1 d .
C5 C 0.39219(13) 0.3937(3) 0.77505(11) 0.0280(5) Uani 1 1 d .
C6 C 0.31798(16) 0.1028(3) 0.64625(12) 0.0385(6) Uani 1 1 d .
H6A H 0.3668 0.0731 0.6333 0.058 Uiso 1 1 calc R
H6B H 0.2832 0.1643 0.6126 0.058 Uiso 1 1 calc R
H6C H 0.2891 0.0100 0.6538 0.058 Uiso 1 1 calc R
C7 C 0.34941(16) -0.0252(3) 0.78783(13) 0.0414(7) Uani 1 1 d .
H7A H 0.3171 -0.0853 0.7525 0.062 Uiso 1 1 calc R
H7B H 0.3252 -0.0319 0.8242 0.062 Uiso 1 1 calc R
H7C H 0.4043 -0.0665 0.7997 0.062 Uiso 1 1 calc R
C8 C 0.40340(15) 0.2491(3) 0.88149(11) 0.0384(6) Uani 1 1 d .
H8A H 0.4594 0.2139 0.8949 0.058 Uiso 1 1 calc R
H8B H 0.3682 0.1743 0.8951 0.058 Uiso 1 1 calc R
H8C H 0.3983 0.3495 0.9008 0.058 Uiso 1 1 calc R
C9 C 0.42877(14) 0.5431(3) 0.80286(11) 0.0342(6) Uani 1 1 d .
H9A H 0.4440 0.5350 0.8492 0.051 Uiso 1 1 calc R
H9B H 0.3895 0.6264 0.7902 0.051 Uiso 1 1 calc R
H9C H 0.4767 0.5653 0.7874 0.051 Uiso 1 1 calc R
C10 C 0.40931(16) 0.6730(3) 0.66013(13) 0.0459(7) Uani 1 1 d .
H10A H 0.4103 0.7305 0.6216 0.069 Uiso 1 1 calc R
H10B H 0.4640 0.6664 0.6874 0.069 Uiso 1 1 calc R
H10C H 0.3744 0.7262 0.6829 0.069 Uiso 1 1 calc R
C11 C 0.43894(16) 0.3806(3) 0.59515(13) 0.0490(7) Uani 1 1 d .
H11A H 0.4466 0.4486 0.5611 0.074 Uiso 1 1 calc R
H11B H 0.4152 0.2830 0.5769 0.074 Uiso 1 1 calc R
H11C H 0.4911 0.3606 0.6247 0.074 Uiso 1 1 calc R
C12 C 0.26803(15) 0.5038(3) 0.58344(11) 0.0326(6) Uani 1 1 d .
C13 C 0.21436(16) 0.6107(3) 0.59845(12) 0.0413(7) Uani 1 1 d .
H13A H 0.2287 0.6628 0.6380 0.050 Uiso 1 1 calc R
C14 C 0.14098(17) 0.6424(4) 0.55707(15) 0.0544(8) Uani 1 1 d .
H14A H 0.1058 0.7159 0.5683 0.065 Uiso 1 1 calc R
C15 C 0.11880(19) 0.5679(4) 0.49977(15) 0.0614(9) Uani 1 1 d .
H15A H 0.0683 0.5897 0.4714 0.074 Uiso 1 1 calc R
C16 C 0.16945(19) 0.4624(4) 0.48368(13) 0.0578(9) Uani 1 1 d .
H16A H 0.1542 0.4105 0.4441 0.069 Uiso 1 1 calc R
C17 C 0.24322(17) 0.4306(3) 0.52504(12) 0.0461(7) Uani 1 1 d .
H17A H 0.2778 0.3568 0.5131 0.055 Uiso 1 1 calc R
C18 C 0.65161(13) 0.1361(3) 0.65276(11) 0.0290(6) Uani 1 1 d .
C19 C 0.67674(14) 0.2947(3) 0.66211(11) 0.0309(6) Uani 1 1 d .
C20 C 0.65259(14) 0.3536(3) 0.71469(11) 0.0315(6) Uani 1 1 d .
C21 C 0.61569(13) 0.2317(3) 0.74092(11) 0.0311(6) Uani 1 1 d .
C22 C 0.61063(13) 0.1021(3) 0.70070(11) 0.0295(6) Uani 1 1 d .
C23 C 0.71194(16) 0.3868(3) 0.61671(12) 0.0425(7) Uani 1 1 d .
H23A H 0.6687 0.4196 0.5807 0.064 Uiso 1 1 calc R
H23B H 0.7505 0.3230 0.6015 0.064 Uiso 1 1 calc R
H23C H 0.7395 0.4778 0.6385 0.064 Uiso 1 1 calc R
C24 C 0.65125(16) 0.5192(3) 0.73409(13) 0.0439(7) Uani 1 1 d .
H24A H 0.5965 0.5600 0.7193 0.066 Uiso 1 1 calc R
H24B H 0.6880 0.5789 0.7153 0.066 Uiso 1 1 calc R
H24C H 0.6683 0.5269 0.7804 0.066 Uiso 1 1 calc R
C25 C 0.58054(15) 0.2442(3) 0.79762(13) 0.0437(7) Uani 1 1 d .
H25A H 0.5979 0.3413 0.8199 0.066 Uiso 1 1 calc R
H25B H 0.5992 0.1575 0.8263 0.066 Uiso 1 1 calc R
H25C H 0.5216 0.2422 0.7837 0.066 Uiso 1 1 calc R
C26 C 0.56719(15) -0.0439(3) 0.70881(12) 0.0384(6) Uani 1 1 d .
H26A H 0.5431 -0.0332 0.7451 0.058 Uiso 1 1 calc R
H26B H 0.6053 -0.1300 0.7163 0.058 Uiso 1 1 calc R
H26C H 0.5247 -0.0637 0.6704 0.058 Uiso 1 1 calc R
C27 C 0.61923(17) -0.1826(3) 0.58683(13) 0.0464(7) Uani 1 1 d .
H27A H 0.6475 -0.2360 0.6256 0.070 Uiso 1 1 calc R
H27B H 0.6251 -0.2414 0.5498 0.070 Uiso 1 1 calc R
H27C H 0.5620 -0.1736 0.5861 0.070 Uiso 1 1 calc R
C28 C 0.60973(19) 0.1094(4) 0.50941(12) 0.0563(8) Uani 1 1 d .
H28A H 0.6086 0.0400 0.4737 0.084 Uiso 1 1 calc R
H28B H 0.6383 0.2044 0.5039 0.084 Uiso 1 1 calc R
H28C H 0.5545 0.1344 0.5111 0.084 Uiso 1 1 calc R
C29 C 0.77132(16) -0.0199(3) 0.58348(12) 0.0372(6) Uani 1 1 d .
C30 C 0.81989(16) -0.1182(3) 0.62782(13) 0.0433(7) Uani 1 1 d .
H30A H 0.7988 -0.1620 0.6604 0.052 Uiso 1 1 calc R
C31 C 0.89843(18) -0.1532(4) 0.62533(15) 0.0558(8) Uani 1 1 d .
H31A H 0.9303 -0.2200 0.6561 0.067 Uiso 1 1 calc R
C32 C 0.9296(2) -0.0915(4) 0.57852(17) 0.0624(9) Uani 1 1 d .
H32A H 0.9831 -0.1159 0.5766 0.075 Uiso 1 1 calc R
C33 C 0.8840(2) 0.0048(4) 0.53468(16) 0.0642(9) Uani 1 1 d .
H33A H 0.9059 0.0478 0.5024 0.077 Uiso 1 1 calc R
C34 C 0.80553(19) 0.0407(3) 0.53668(14) 0.0527(8) Uani 1 1 d .
H34A H 0.7746 0.1078 0.5056 0.063 Uiso 1 1 calc R

loop_
_atom_site_aniso_label
_atom_site_aniso_U_11
_atom_site_aniso_U_22
_atom_site_aniso_U_33
_atom_site_aniso_U_23
_atom_site_aniso_U_13
_atom_site_aniso_U_12
Ti1 0.0205(3) 0.0254(3) 0.0313(3) 0.000 0.0070(3) 0.000
Ti2 0.0189(3) 0.0250(3) 0.0302(3) 0.000 0.0071(2) 0.000
Si1 0.0291(4) 0.0307(4) 0.0356(4) 0.0002(3) 0.0122(3) -0.0019(3)
Si2 0.0355(4) 0.0364(4) 0.0296(4) 0.0020(3) 0.0029(3) -0.0003(3)
O1 0.0265(13) 0.0255(13) 0.0409(14) 0.000 0.0081(10) 0.000
O2 0.0270(13) 0.0265(13) 0.0355(13) 0.000 0.0043(10) 0.000
C1 0.0211(12) 0.0269(13) 0.0338(14) -0.0027(11) 0.0092(10) 0.0024(10)
C2 0.0253(13) 0.0252(13) 0.0338(14) -0.0054(11) 0.0096(10) 0.0032(10)
C3 0.0230(13) 0.0256(14) 0.0404(15) 0.0031(11) 0.0103(11) 0.0052(10)
C4 0.0196(13) 0.0311(14) 0.0331(14) 0.0004(11) 0.0058(10) 0.0046(10)
C5 0.0196(13) 0.0272(14) 0.0371(14) -0.0037(11) 0.0072(10) 0.0031(10)
C6 0.0427(16) 0.0302(15) 0.0451(16) -0.0069(12) 0.0153(13) -0.0020(12)
C7 0.0438(17) 0.0294(15) 0.0514(17) 0.0053(12) 0.0124(13) 0.0061(12)
C8 0.0349(15) 0.0402(16) 0.0391(15) 0.0037(12) 0.0068(12) 0.0058(12)
C9 0.0267(14) 0.0350(15) 0.0404(15) -0.0056(12) 0.0069(11) -0.0023(11)
C10 0.0468(18) 0.0376(16) 0.0503(17) 0.0078(13) 0.0063(14) -0.0119(13)
C11 0.0451(17) 0.060(2) 0.0478(17) 0.0016(14) 0.0226(14) 0.0067(15)
C12 0.0358(15) 0.0314(15) 0.0328(14) 0.0050(11) 0.0129(11) -0.0047(12)
C13 0.0437(17) 0.0426(17) 0.0382(15) 0.0086(13) 0.0110(13) 0.0024(13)
C14 0.0433(18) 0.061(2) 0.061(2) 0.0260(17) 0.0162(15) 0.0134(15)
C15 0.0416(19) 0.083(3) 0.054(2) 0.0302(19) -0.0007(15) -0.0098(18)
C16 0.057(2) 0.070(2) 0.0387(17) 0.0030(16) -0.0016(15) -0.0242(18)
C17 0.0468(18) 0.0512(19) 0.0425(17) -0.0025(14) 0.0151(14) -0.0107(14)
C18 0.0220(13) 0.0308(14) 0.0322(13) 0.0058(11) 0.0029(10) 0.0006(10)
C19 0.0242(13) 0.0293(14) 0.0387(14) 0.0085(11) 0.0069(11) 0.0048(11)
C20 0.0228(13) 0.0263(14) 0.0449(15) 0.0054(11) 0.0068(11) 0.0061(10)
C21 0.0175(13) 0.0327(15) 0.0439(15) 0.0065(12) 0.0090(11) 0.0069(10)
C22 0.0178(12) 0.0299(14) 0.0383(14) 0.0072(11) 0.0021(10) -0.0010(10)
C23 0.0502(17) 0.0337(16) 0.0453(16) 0.0081(13) 0.0146(13) -0.0036(13)
C24 0.0400(16) 0.0295(16) 0.0629(19) 0.0041(13) 0.0140(14) 0.0102(12)
C25 0.0315(15) 0.0450(17) 0.0613(18) 0.0016(14) 0.0242(13) 0.0068(13)
C26 0.0288(14) 0.0403(16) 0.0456(16) 0.0031(12) 0.0082(12) -0.0066(12)
C27 0.0498(18) 0.0435(17) 0.0448(16) -0.0065(13) 0.0093(13) -0.0047(14)
C28 0.065(2) 0.064(2) 0.0334(16) 0.0045(14) -0.0005(14) 0.0062(17)
C29 0.0434(16) 0.0327(15) 0.0368(15) -0.0064(12) 0.0122(12) -0.0040(12)
C30 0.0466(18) 0.0389(17) 0.0464(17) -0.0064(13) 0.0153(13) 0.0025(14)
C31 0.050(2) 0.051(2) 0.067(2) -0.0099(16) 0.0164(16) 0.0119(15)
C32 0.054(2) 0.052(2) 0.090(3) -0.0190(19) 0.0354(19) 0.0022(17)
C33 0.069(2) 0.061(2) 0.078(2) -0.0077(19) 0.048(2) -0.0073(19)
C34 0.064(2) 0.0476(19) 0.0538(19) 0.0021(15) 0.0283(16) -0.0020(16)

loop_
_atom_type_symbol
_atom_type_description
_atom_type_scat_dispersion_real
_atom_type_scat_dispersion_imag
_atom_type_scat_source
C C 0.0033 0.0016 'International Tables Vol C Tables 4.2.6.8 and 6.1.1.4'
H H 0.0000 0.0000 'International Tables Vol C Tables 4.2.6.8 and 6.1.1.4'
O O 0.0106 0.0060 'International Tables Vol C Tables 4.2.6.8 and 6.1.1.4'
Si Si 0.0817 0.0704 'International Tables Vol C Tables 4.2.6.8 and 6.1.1.4'
Ti Ti 0.2776 0.4457 'International Tables Vol C Tables 4.2.6.8 and 6.1.1.4'

loop_
_geom_angle_atom_site_label_1
_geom_angle_atom_site_label_2
_geom_angle_atom_site_label_3
_geom_angle
_geom_angle_site_symmetry_1
_geom_angle_site_symmetry_3
O1 Ti1 C1 91.63(6) . 2_556
O1 Ti1 C1 91.63(6) . .
C1 Ti1 C1 176.74(11) 2_556 .
O1 Ti1 C5 83.81(6) . .
C1 Ti1 C5 145.39(8) 2_556 .
C1 Ti1 C5 35.22(8) . .
O1 Ti1 C5 83.81(6) . 2_556
C1 Ti1 C5 35.22(8) 2_556 2_556
C1 Ti1 C5 145.39(8) . 2_556
C5 Ti1 C5 167.62(11) . 2_556
O1 Ti1 C4 110.84(6) . .
C1 Ti1 C4 121.29(8) 2_556 .
C1 Ti1 C4 57.34(8) . .
C5 Ti1 C4 34.04(8) . .
C5 Ti1 C4 154.87(8) 2_556 .
O1 Ti1 C4 110.84(6) . 2_556
C1 Ti1 C4 57.34(8) 2_556 2_556
C1 Ti1 C4 121.29(8) . 2_556
C5 Ti1 C4 154.87(8) . 2_556
C5 Ti1 C4 34.04(8) 2_556 2_556
C4 Ti1 C4 138.32(11) . 2_556
O1 Ti1 C2 125.80(6) . 2_556
C1 Ti1 C2 34.59(8) 2_556 2_556
C1 Ti1 C2 142.18(8) . 2_556
C5 Ti1 C2 132.74(8) . 2_556
C5 Ti1 C2 56.46(8) 2_556 2_556
C4 Ti1 C2 98.96(8) . 2_556
C4 Ti1 C2 55.11(7) 2_556 2_556
O1 Ti1 C2 125.80(6) . .
C1 Ti1 C2 142.18(8) 2_556 .
C1 Ti1 C2 34.59(8) . .
C5 Ti1 C2 56.46(8) . .
C5 Ti1 C2 132.74(8) 2_556 .
C4 Ti1 C2 55.11(7) . .
C4 Ti1 C2 98.96(8) 2_556 .
C2 Ti1 C2 108.41(11) 2_556 .
O1 Ti1 C3 138.91(5) . 2_556
C1 Ti1 C3 55.73(8) 2_556 2_556
C1 Ti1 C3 121.35(8) . 2_556
C5 Ti1 C3 137.28(8) . 2_556
C5 Ti1 C3 55.10(8) 2_556 2_556
C4 Ti1 C3 107.77(8) . 2_556
C4 Ti1 C3 32.71(7) 2_556 2_556
C2 Ti1 C3 32.07(7) 2_556 2_556
C2 Ti1 C3 88.03(8) . 2_556
O1 Ti1 C3 138.91(5) . .
C1 Ti1 C3 121.35(8) 2_556 .
C1 Ti1 C3 55.73(8) . .
C5 Ti1 C3 55.10(8) . .
C5 Ti1 C3 137.28(8) 2_556 .
C4 Ti1 C3 32.70(7) . .
C4 Ti1 C3 107.77(8) 2_556 .
C2 Ti1 C3 88.03(8) 2_556 .
C2 Ti1 C3 32.07(7) . .
C3 Ti1 C3 82.17(11) 2_556 .
O2 Ti2 C18 91.28(6) . .
O2 Ti2 C18 91.28(6) . 2_656
C18 Ti2 C18 177.44(12) . 2_656
O2 Ti2 C22 84.16(6) . .
C18 Ti2 C22 34.96(8) . .
C18 Ti2 C22 145.49(8) 2_656 .
O2 Ti2 C22 84.16(6) . 2_656
C18 Ti2 C22 145.49(8) . 2_656
C18 Ti2 C22 34.96(8) 2_656 2_656
C22 Ti2 C22 168.32(12) . 2_656
O2 Ti2 C21 111.32(6) . .
C18 Ti2 C21 57.61(8) . .
C18 Ti2 C21 121.29(8) 2_656 .
C22 Ti2 C21 34.22(8) . .
C22 Ti2 C21 154.27(8) 2_656 .
O2 Ti2 C21 111.32(6) . 2_656
C18 Ti2 C21 121.29(8) . 2_656
C18 Ti2 C21 57.62(8) 2_656 2_656
C22 Ti2 C21 154.27(8) . 2_656
C22 Ti2 C21 34.22(8) 2_656 2_656
C21 Ti2 C21 137.36(12) . 2_656
O2 Ti2 C19 125.35(6) . .
C18 Ti2 C19 34.63(8) . .
C18 Ti2 C19 142.85(9) 2_656 .
C22 Ti2 C19 56.35(8) . .
C22 Ti2 C19 132.21(8) 2_656 .
C21 Ti2 C19 55.58(8) . .
C21 Ti2 C19 98.31(8) 2_656 .
O2 Ti2 C19 125.35(6) . 2_656
C18 Ti2 C19 142.85(9) . 2_656
C18 Ti2 C19 34.63(8) 2_656 2_656
C22 Ti2 C19 132.21(8) . 2_656
C22 Ti2 C19 56.35(8) 2_656 2_656
C21 Ti2 C19 98.31(8) . 2_656
C21 Ti2 C19 55.58(8) 2_656 2_656
C19 Ti2 C19 109.30(12) . 2_656
O2 Ti2 C20 139.48(6) . .
C18 Ti2 C20 56.11(8) . .
C18 Ti2 C20 121.58(8) 2_656 .
C22 Ti2 C20 55.33(8) . .
C22 Ti2 C20 136.35(8) 2_656 .
C21 Ti2 C20 33.06(7) . .
C21 Ti2 C20 106.58(8) 2_656 .
C19 Ti2 C20 32.44(8) . .
C19 Ti2 C20 87.95(8) 2_656 .
O2 Ti2 C20 139.48(6) . 2_656
C18 Ti2 C20 121.58(8) . 2_656
C18 Ti2 C20 56.11(8) 2_656 2_656
C22 Ti2 C20 136.35(8) . 2_656
C22 Ti2 C20 55.33(8) 2_656 2_656
C21 Ti2 C20 106.58(8) . 2_656
C21 Ti2 C20 33.06(7) 2_656 2_656
C19 Ti2 C20 87.95(8) . 2_656
C19 Ti2 C20 32.44(8) 2_656 2_656
C20 Ti2 C20 81.03(11) . 2_656
C10 Si1 C1 112.77(11) . .
C10 Si1 C12 105.35(12) . .
C1 Si1 C12 112.14(10) . .
C10 Si1 C11 107.38(13) . .
C1 Si1 C11 109.22(11) . .
C12 Si1 C11 109.81(12) . .
C27 Si2 C28 108.43(13) . .
C27 Si2 C18 112.58(11) . .
C28 Si2 C18 108.37(12) . .
C27 Si2 C29 105.44(12) . .
C28 Si2 C29 108.80(13) . .
C18 Si2 C29 113.07(11) . .
C5 C1 C2 106.15(19) . .
C5 C1 Si1 129.11(17) . .
C2 C1 Si1 124.42(17) . .
C5 C1 Ti1 73.04(12) . .
C2 C1 Ti1 77.35(13) . .
Si1 C1 Ti1 120.15(11) . .
C3 C2 C1 108.9(2) . .
C3 C2 C6 126.1(2) . .
C1 C2 C6 124.6(2) . .
C3 C2 Ti1 77.55(13) . .
C1 C2 Ti1 68.05(12) . .
C6 C2 Ti1 126.52(16) . .
C2 C3 C4 108.1(2) . .
C2 C3 C7 127.0(2) . .
C4 C3 C7 124.1(2) . .
C2 C3 Ti1 70.38(12) . .
C4 C3 Ti1 68.75(12) . .
C7 C3 Ti1 134.37(16) . .
C5 C4 C3 108.3(2) . .
C5 C4 C8 126.2(2) . .
C3 C4 C8 124.8(2) . .
C5 C4 Ti1 70.25(12) . .
C3 C4 Ti1 78.55(13) . .
C8 C4 Ti1 124.57(15) . .
C4 C5 C1 108.3(2) . .
C4 C5 C9 124.9(2) . .
C1 C5 C9 126.8(2) . .
C4 C5 Ti1 75.70(13) . .
C1 C5 Ti1 71.74(12) . .
C9 C5 Ti1 119.28(15) . .
C17 C12 C13 116.4(2) . .
C17 C12 Si1 123.5(2) . .
C13 C12 Si1 119.95(19) . .
C14 C13 C12 121.6(3) . .
C15 C14 C13 120.2(3) . .
C14 C15 C16 119.8(3) . .
C15 C16 C17 120.1(3) . .
C12 C17 C16 121.9(3) . .
C22 C18 C19 106.1(2) . .
C22 C18 Si2 128.67(18) . .
C19 C18 Si2 124.89(17) . .
C22 C18 Ti2 73.17(13) . .
C19 C18 Ti2 76.82(13) . .
Si2 C18 Ti2 120.36(11) . .
C20 C19 C18 108.9(2) . .
C20 C19 C23 125.9(2) . .
C18 C19 C23 124.6(2) . .
C20 C19 Ti2 76.97(13) . .
C18 C19 Ti2 68.55(12) . .
C23 C19 Ti2 127.26(16) . .
C19 C20 C21 107.8(2) . .
C19 C20 C24 127.3(2) . .
C21 C20 C24 124.1(2) . .
C19 C20 Ti2 70.59(13) . .
C21 C20 Ti2 68.65(13) . .
C24 C20 Ti2 134.24(17) . .
C20 C21 C22 108.0(2) . .
C20 C21 C25 125.6(2) . .
C22 C21 C25 126.1(2) . .
C20 C21 Ti2 78.29(13) . .
C22 C21 Ti2 71.01(13) . .
C25 C21 Ti2 121.45(16) . .
C21 C22 C18 108.8(2) . .
C21 C22 C26 123.7(2) . .
C18 C22 C26 127.5(2) . .
C21 C22 Ti2 74.77(13) . .
C18 C22 Ti2 71.86(12) . .
C26 C22 Ti2 120.31(15) . .
C34 C29 C30 116.6(3) . .
C34 C29 Si2 123.1(2) . .
C30 C29 Si2 120.1(2) . .
C31 C30 C29 121.5(3) . .
C32 C31 C30 120.0(3) . .
C33 C32 C31 119.9(3) . .
C32 C33 C34 120.6(3) . .
C33 C34 C29 121.3(3) . .

loop_
_geom_bond_atom_site_label_1
_geom_bond_atom_site_label_2
_geom_bond_distance
_geom_bond_site_symmetry_2
Ti1 O1 1.670(2) .
Ti1 C1 2.359(2) 2_556
Ti1 C1 2.359(2) .
Ti1 C5 2.376(2) .
Ti1 C5 2.376(2) 2_556
Ti1 C4 2.446(2) .
Ti1 C4 2.446(2) 2_556
Ti1 C2 2.481(2) 2_556
Ti1 C2 2.481(2) .
Ti1 C3 2.572(2) 2_556
Ti1 C3 2.572(2) .
Ti2 O2 1.675(2) .
Ti2 C18 2.361(2) .
Ti2 C18 2.361(2) 2_656
Ti2 C22 2.378(2) .
Ti2 C22 2.378(2) 2_656
Ti2 C21 2.427(2) .
Ti2 C21 2.427(2) 2_656
Ti2 C19 2.470(2) .
Ti2 C19 2.470(2) 2_656
Ti2 C20 2.551(2) .
Ti2 C20 2.551(2) 2_656
Si1 C10 1.858(3) .
Si1 C1 1.869(2) .
Si1 C12 1.876(3) .
Si1 C11 1.874(3) .
Si2 C27 1.858(3) .
Si2 C28 1.871(3) .
Si2 C18 1.871(2) .
Si2 C29 1.887(3) .
C1 C5 1.433(3) .
C1 C2 1.444(3) .
C2 C3 1.399(3) .
C2 C6 1.507(3) .
C3 C4 1.418(3) .
C3 C7 1.506(3) .
C4 C5 1.413(3) .
C4 C8 1.501(3) .
C5 C9 1.500(3) .
C12 C17 1.391(3) .
C12 C13 1.400(3) .
C13 C14 1.383(4) .
C14 C15 1.373(4) .
C15 C16 1.364(4) .
C16 C17 1.388(4) .
C18 C22 1.424(3) .
C18 C19 1.441(3) .
C19 C20 1.405(3) .
C19 C23 1.506(3) .
C20 C21 1.421(3) .
C20 C24 1.499(3) .
C21 C22 1.414(3) .
C21 C25 1.504(3) .
C22 C26 1.501(3) .
C29 C34 1.396(4) .
C29 C30 1.399(4) .
C30 C31 1.393(4) .
C31 C32 1.370(4) .
C32 C33 1.361(4) .
C33 C34 1.391(4) .
